data_1559985
loop_
_publ_author_name
'Xiao, Yuyuan'
'Zhao, Xiao-Kun'
'Wu, Tianpin'
'Miller, Jeffrey T.'
'Hu, Han-Shi'
'Li, Jun'
'Huang, Wenliang'
'Diaconescu, Paula L.'

_publ_section_title
;
 Distinct electronic structures and bonding interactions in
 inverse-sandwich samarium and ytterbium biphenyl complexes.
;
_journal_issue 1
_journal_name_full 'Chemical science'
_journal_page_first 227
_journal_page_last 238
_journal_paper_doi 10.1039/d0sc03555f
_journal_volume 12
_journal_year 2020
_chemical_formula_sum 'C34 H62 Fe N2 O3 Si2 Yb'
_chemical_formula_weight 831.92
_chemical_name_systematic (NNTBS)Yb(THF)3
_chemical_properties_physical Air-sensitive,Moisture-sensitive,Oxygen-sensitive
_space_group_crystal_system orthorhombic
_space_group_IT_number 19
_space_group_name_Hall 'P 2ac 2ab'
_space_group_name_H-M_alt 'P 21 21 21'
_atom_sites_solution_hydrogens geom
_atom_sites_solution_primary dual
_audit_creation_method SHELXL-2014/7
_audit_update_record
;
2020-06-25 deposited with the CCDC.	2020-10-26 downloaded from the CCDC.
;
_cell_angle_alpha 90
_cell_angle_beta 90
_cell_angle_gamma 90
_cell_formula_units_Z 4
_cell_length_a 13.9723(2)
_cell_length_b 15.8539(2)
_cell_length_c 16.9858(2)
_cell_measurement_reflns_used 36854
_cell_measurement_temperature 180.00(10)
_cell_measurement_theta_max 29.3800
_cell_measurement_theta_min 2.2780
_cell_volume 3762.62(8)
_computing_structure_refinement 'SHELXL-2014/7 (Sheldrick, 2014)'
_diffrn_ambient_environment N~2~
_diffrn_ambient_temperature 180.00(10)
_diffrn_detector 'CCD plate'
_diffrn_measured_fraction_theta_full 0.999
_diffrn_measured_fraction_theta_max 1.000
_diffrn_measurement_device 'four-circle diffractometer'
_diffrn_measurement_device_type 'XtaLAB AFC12 (RINC): Kappa single'
_diffrn_radiation_monochromator graphite
_diffrn_radiation_probe x-ray
_diffrn_radiation_type 'Mo K\a'
_diffrn_radiation_wavelength 0.71073
_diffrn_reflns_av_R_equivalents 0.0341
_diffrn_reflns_av_unetI/netI 0.0240
_diffrn_reflns_Laue_measured_fraction_full 0.999
_diffrn_reflns_Laue_measured_fraction_max 1.000
_diffrn_reflns_limit_h_max 18
_diffrn_reflns_limit_h_min -18
_diffrn_reflns_limit_k_max 20
_diffrn_reflns_limit_k_min -20
_diffrn_reflns_limit_l_max 22
_diffrn_reflns_limit_l_min -19
_diffrn_reflns_number 50496
_diffrn_reflns_point_group_measured_fraction_full 1.000
_diffrn_reflns_point_group_measured_fraction_max 1.000
_diffrn_reflns_theta_full 25.242
_diffrn_reflns_theta_max 27.482
_diffrn_reflns_theta_min 1.943
_diffrn_source 'fine-focus sealed X-ray tube'
_diffrn_source_type 'Enhance (Mo) X-ray Source'
_exptl_absorpt_coefficient_mu 2.953
_exptl_absorpt_correction_T_max 1.00000
_exptl_absorpt_correction_T_min 0.71535
_exptl_absorpt_correction_type multi-scan
_exptl_absorpt_process_details
;
CrysAlisPro 1.171.39.29a (Rigaku Oxford Diffraction, 2015)
Empirical absorption correction using spherical harmonics,
 implemented in SCALE3 ABSPACK scaling algorithm.
;
_exptl_crystal_colour 'dark red'
_exptl_crystal_density_diffrn 1.469
_exptl_crystal_description block
_exptl_crystal_F_000 1712
_exptl_crystal_size_max 0.4
_exptl_crystal_size_mid 0.2
_exptl_crystal_size_min 0.12
_refine_diff_density_max 0.588
_refine_diff_density_min -0.402
_refine_diff_density_rms 0.057
_refine_ls_abs_structure_details
;
 Flack x determined using 3655 quotients [(I+)-(I-)]/[(I+)+(I-)]
 (Parsons, Flack and Wagner, Acta Cryst. B69 (2013) 249-259).
;
_refine_ls_abs_structure_Flack -0.018(2)
_refine_ls_extinction_method none
_refine_ls_goodness_of_fit_ref 1.033
_refine_ls_hydrogen_treatment constr
_refine_ls_matrix_type full
_refine_ls_number_parameters 397
_refine_ls_number_reflns 8608
_refine_ls_number_restraints 0
_refine_ls_restrained_S_all 1.033
_refine_ls_R_factor_all 0.0183
_refine_ls_R_factor_gt 0.0175
_refine_ls_shift/su_max 0.002
_refine_ls_shift/su_mean 0.000
_refine_ls_structure_factor_coef Fsqd
_refine_ls_weighting_details 'w=1/[\s^2^(Fo^2^)+(0.0201P)^2^+0.6298P] where P=(Fo^2^+2Fc^2^)/3'
_refine_ls_weighting_scheme calc
_refine_ls_wR_factor_gt 0.0397
_refine_ls_wR_factor_ref 0.0399
_reflns_Friedel_coverage 0.804
_reflns_Friedel_fraction_full 1.000
_reflns_Friedel_fraction_max 1.000
_reflns_number_gt 8382
_reflns_number_total 8608
_reflns_threshold_expression 'I > 2\s(I)'
_cod_data_source_file d0sc03555f2.cif
_cod_data_source_block 3
_cod_depositor_comments 'Adding full bibliography for 1559984--1559990.cif.'
_cod_database_code 1559985
_shelx_shelxl_version_number 2014/7
_shelx_space_group_comment
;
The symmetry employed for this shelxl refinement is uniquely defined
by the following loop, which should always be used as a source of
symmetry information in preference to the above space-group names.
They are only intended as comments.
;

loop_
_space_group_symop_operation_xyz
'x, y, z'
'-x+1/2, -y, z+1/2'
'-x, y+1/2, -z+1/2'
'x+1/2, -y+1/2, -z'

loop_
_atom_site_label
_atom_site_type_symbol
_atom_site_fract_x
_atom_site_fract_y
_atom_site_fract_z
_atom_site_U_iso_or_equiv
_atom_site_adp_type
_atom_site_occupancy
_atom_site_site_symmetry_order
_atom_site_calc_flag
_atom_site_refinement_flags_posn
_atom_site_refinement_flags_adp
_atom_site_refinement_flags_occupancy
_atom_site_disorder_assembly
_atom_site_disorder_group
Yb1 Yb 0.42698(2) 0.51276(2) 0.47968(2) 0.01803(4) Uani 1 1 d . . . . .
Fe1 Fe 0.37050(3) 0.34423(3) 0.36016(3) 0.01951(10) Uani 1 1 d . . . . .
Si1 Si 0.16348(6) 0.53996(5) 0.48490(6) 0.02006(17) Uani 1 1 d . . . . .
Si2 Si 0.67723(6) 0.47157(6) 0.40688(5) 0.02183(19) Uani 1 1 d . . . . .
O1 O 0.40632(18) 0.64433(14) 0.40550(14) 0.0291(6) Uani 1 1 d . . . . .
O2 O 0.45980(19) 0.62359(16) 0.57973(14) 0.0341(6) Uani 1 1 d . . . . .
O3 O 0.45938(17) 0.42725(16) 0.59795(14) 0.0297(6) Uani 1 1 d . . . . .
N1 N 0.26447(17) 0.48287(17) 0.47077(15) 0.0222(5) Uani 1 1 d . . . . .
N2 N 0.55672(18) 0.45837(17) 0.40974(15) 0.0214(6) Uani 1 1 d . . . . .
C1 C 0.2618(2) 0.4080(2) 0.42828(19) 0.0216(7) Uani 1 1 d . . . . .
C2 C 0.2839(2) 0.3250(2) 0.4572(2) 0.0298(8) Uani 1 1 d . . . . .
H2 H 0.3061 0.3127 0.5075 0.036 Uiso 1 1 calc R U . . .
C3 C 0.2668(3) 0.2649(3) 0.3971(3) 0.0422(10) Uani 1 1 d . . . . .
H3 H 0.2736 0.2068 0.4018 0.051 Uiso 1 1 calc R U . . .
C4 C 0.2376(3) 0.3085(3) 0.3294(3) 0.0408(10) Uani 1 1 d . . . . .
H4 H 0.2215 0.2841 0.2814 0.049 Uiso 1 1 calc R U . . .
C5 C 0.2369(2) 0.3962(2) 0.3468(2) 0.0313(8) Uani 1 1 d . . . . .
H5 H 0.2226 0.4390 0.3113 0.038 Uiso 1 1 calc R U . . .
C6 C 0.5144(2) 0.3956(2) 0.36353(19) 0.0202(6) Uani 1 1 d . . . . .
C7 C 0.5097(2) 0.3069(2) 0.3803(2) 0.0249(7) Uani 1 1 d . . . . .
H7 H 0.5307 0.2815 0.4265 0.030 Uiso 1 1 calc R U . . .
C8 C 0.4681(2) 0.2639(2) 0.3154(2) 0.0298(8) Uani 1 1 d . . . . .
H8 H 0.4595 0.2059 0.3110 0.036 Uiso 1 1 calc R U . . .
C9 C 0.4421(3) 0.3251(2) 0.25857(19) 0.0307(8) Uani 1 1 d . . . . .
H9 H 0.4135 0.3145 0.2102 0.037 Uiso 1 1 calc R U . . .
C10 C 0.4676(2) 0.4058(2) 0.28862(19) 0.0257(7) Uani 1 1 d . . . . .
H10 H 0.4559 0.4570 0.2638 0.031 Uiso 1 1 calc R U . . .
C11 C 0.1965(3) 0.6361(2) 0.5435(2) 0.0367(9) Uani 1 1 d . . . . .
H11A H 0.2079 0.6203 0.5972 0.055 Uiso 1 1 calc R U . . .
H11B H 0.1450 0.6762 0.5414 0.055 Uiso 1 1 calc R U . . .
H11C H 0.2533 0.6610 0.5218 0.055 Uiso 1 1 calc R U . . .
C12 C 0.1046(3) 0.5784(3) 0.3912(2) 0.0368(9) Uani 1 1 d . . . . .
H12A H 0.1496 0.6113 0.3614 0.055 Uiso 1 1 calc R U . . .
H12B H 0.0502 0.6126 0.4042 0.055 Uiso 1 1 calc R U . . .
H12C H 0.0842 0.5309 0.3605 0.055 Uiso 1 1 calc R U . . .
C13 C 0.1114(3) 0.4384(3) 0.6144(2) 0.0380(9) Uani 1 1 d . . . . .
H13A H 0.1563 0.3960 0.5980 0.057 Uiso 1 1 calc R U . . .
H13B H 0.0619 0.4127 0.6455 0.057 Uiso 1 1 calc R U . . .
H13C H 0.1440 0.4801 0.6454 0.057 Uiso 1 1 calc R U . . .
C14 C 0.0670(2) 0.4802(2) 0.54193(18) 0.0244(6) Uani 1 1 d . . . . .
C15 C -0.0126(2) 0.5403(2) 0.5688(2) 0.0331(8) Uani 1 1 d . . . . .
H15A H 0.0137 0.5820 0.6036 0.050 Uiso 1 1 calc R U . . .
H15B H -0.0611 0.5088 0.5960 0.050 Uiso 1 1 calc R U . . .
H15C H -0.0402 0.5675 0.5238 0.050 Uiso 1 1 calc R U . . .
C16 C 0.0230(3) 0.4103(2) 0.4901(2) 0.0381(9) Uani 1 1 d . . . . .
H16A H -0.0065 0.4353 0.4447 0.057 Uiso 1 1 calc R U . . .
H16B H -0.0243 0.3800 0.5198 0.057 Uiso 1 1 calc R U . . .
H16C H 0.0724 0.3721 0.4736 0.057 Uiso 1 1 calc R U . . .
C17 C 0.7224(3) 0.5036(3) 0.5065(2) 0.0486(11) Uani 1 1 d . . . . .
H17A H 0.6883 0.5526 0.5241 0.073 Uiso 1 1 calc R U . . .
H17B H 0.7895 0.5162 0.5032 0.073 Uiso 1 1 calc R U . . .
H17C H 0.7126 0.4582 0.5431 0.073 Uiso 1 1 calc R U . . .
C18 C 0.7426(3) 0.3722(3) 0.3788(3) 0.0495(12) Uani 1 1 d . . . . .
H18A H 0.7274 0.3283 0.4158 0.074 Uiso 1 1 calc R U . . .
H18B H 0.8103 0.3824 0.3795 0.074 Uiso 1 1 calc R U . . .
H18C H 0.7234 0.3551 0.3270 0.074 Uiso 1 1 calc R U . . .
C19 C 0.7181(2) 0.5566(3) 0.3347(2) 0.0332(8) Uani 1 1 d . . . . .
C20 C 0.6741(3) 0.6416(3) 0.3592(3) 0.0591(14) Uani 1 1 d . . . . .
H20A H 0.6057 0.6364 0.3613 0.089 Uiso 1 1 calc R U . . .
H20B H 0.6912 0.6840 0.3214 0.089 Uiso 1 1 calc R U . . .
H20C H 0.6979 0.6574 0.4101 0.089 Uiso 1 1 calc R U . . .
C21 C 0.8273(3) 0.5674(3) 0.3347(3) 0.0505(12) Uani 1 1 d . . . . .
H21A H 0.8488 0.5797 0.3871 0.076 Uiso 1 1 calc R U . . .
H21B H 0.8446 0.6129 0.3003 0.076 Uiso 1 1 calc R U . . .
H21C H 0.8568 0.5162 0.3167 0.076 Uiso 1 1 calc R U . . .
C22 C 0.6849(3) 0.5356(4) 0.2517(2) 0.0627(15) Uani 1 1 d . . . . .
H22A H 0.7077 0.4806 0.2373 0.094 Uiso 1 1 calc R U . . .
H22B H 0.7099 0.5767 0.2156 0.094 Uiso 1 1 calc R U . . .
H22C H 0.6163 0.5363 0.2498 0.094 Uiso 1 1 calc R U . . .
C23 C 0.4135(3) 0.7334(2) 0.4176(2) 0.0370(9) Uani 1 1 d . . . . .
H23A H 0.4760 0.7538 0.4017 0.044 Uiso 1 1 calc R U . . .
H23B H 0.4035 0.7473 0.4726 0.044 Uiso 1 1 calc R U . . .
C24 C 0.3363(3) 0.7715(3) 0.3672(3) 0.0568(13) Uani 1 1 d . . . . .
H24A H 0.2769 0.7767 0.3965 0.068 Uiso 1 1 calc R U . . .
H24B H 0.3551 0.8269 0.3485 0.068 Uiso 1 1 calc R U . . .
C25 C 0.3250(3) 0.7110(3) 0.2997(2) 0.0429(10) Uani 1 1 d . . . . .
H25A H 0.3517 0.7347 0.2518 0.051 Uiso 1 1 calc R U . . .
H25B H 0.2580 0.6982 0.2909 0.051 Uiso 1 1 calc R U . . .
C26 C 0.3794(3) 0.6324(3) 0.3240(2) 0.0375(9) Uani 1 1 d . . . . .
H26A H 0.3392 0.5828 0.3185 0.045 Uiso 1 1 calc R U . . .
H26B H 0.4358 0.6251 0.2915 0.045 Uiso 1 1 calc R U . . .
C27 C 0.4187(3) 0.6232(3) 0.6571(2) 0.0425(10) Uani 1 1 d . . . . .
H27A H 0.3712 0.5789 0.6619 0.051 Uiso 1 1 calc R U . . .
H27B H 0.3885 0.6770 0.6685 0.051 Uiso 1 1 calc R U . . .
C28 C 0.5022(3) 0.6075(3) 0.7125(2) 0.0521(12) Uani 1 1 d . . . . .
H28A H 0.5074 0.5481 0.7254 0.063 Uiso 1 1 calc R U . . .
H28B H 0.4949 0.6395 0.7608 0.063 Uiso 1 1 calc R U . . .
C29 C 0.5895(4) 0.6371(4) 0.6666(3) 0.0638(15) Uani 1 1 d . . . . .
H29A H 0.6218 0.6826 0.6940 0.077 Uiso 1 1 calc R U . . .
H29B H 0.6343 0.5912 0.6586 0.077 Uiso 1 1 calc R U . . .
C30 C 0.5492(3) 0.6673(3) 0.5891(3) 0.0545(13) Uani 1 1 d . . . . .
H30A H 0.5391 0.7279 0.5902 0.065 Uiso 1 1 calc R U . . .
H30B H 0.5925 0.6539 0.5463 0.065 Uiso 1 1 calc R U . . .
C31 C 0.3883(3) 0.3981(3) 0.6530(2) 0.0400(10) Uani 1 1 d . . . . .
H31A H 0.3254 0.3982 0.6289 0.048 Uiso 1 1 calc R U . . .
H31B H 0.3867 0.4343 0.6991 0.048 Uiso 1 1 calc R U . . .
C32 C 0.4167(4) 0.3094(3) 0.6760(3) 0.0523(12) Uani 1 1 d . . . . .
H32A H 0.4367 0.3073 0.7306 0.063 Uiso 1 1 calc R U . . .
H32B H 0.3636 0.2707 0.6686 0.063 Uiso 1 1 calc R U . . .
C33 C 0.4971(4) 0.2875(3) 0.6231(3) 0.0627(15) Uani 1 1 d . . . . .
H33A H 0.4743 0.2586 0.5764 0.075 Uiso 1 1 calc R U . . .
H33B H 0.5432 0.2519 0.6498 0.075 Uiso 1 1 calc R U . . .
C34 C 0.5402(3) 0.3712(3) 0.6023(3) 0.0397(10) Uani 1 1 d . . . . .
H34A H 0.5850 0.3895 0.6425 0.048 Uiso 1 1 calc R U . . .
H34B H 0.5733 0.3683 0.5522 0.048 Uiso 1 1 calc R U . . .

loop_
_atom_site_aniso_label
_atom_site_aniso_U_11
_atom_site_aniso_U_22
_atom_site_aniso_U_33
_atom_site_aniso_U_23
_atom_site_aniso_U_13
_atom_site_aniso_U_12
Yb1 0.01754(6) 0.01818(6) 0.01839(6) 0.00062(5) 0.00095(5) 0.00043(5)
Fe1 0.0173(2) 0.0194(2) 0.0219(2) -0.00412(19) 0.00084(18) 0.00096(19)
Si1 0.0178(4) 0.0184(4) 0.0240(4) -0.0008(4) 0.0032(4) 0.0005(3)
Si2 0.0178(4) 0.0240(5) 0.0237(4) 0.0001(4) -0.0005(3) 0.0009(4)
O1 0.0386(15) 0.0211(12) 0.0277(12) 0.0050(9) -0.0013(11) 0.0008(10)
O2 0.0438(16) 0.0293(14) 0.0292(13) -0.0039(11) -0.0030(11) -0.0052(11)
O3 0.0332(14) 0.0314(14) 0.0247(12) 0.0070(10) 0.0006(10) 0.0023(11)
N1 0.0191(12) 0.0224(12) 0.0251(13) -0.0035(12) 0.0014(10) 0.0004(11)
N2 0.0192(13) 0.0218(13) 0.0231(13) -0.0019(10) 0.0020(10) -0.0001(11)
C1 0.0128(14) 0.0241(17) 0.0278(17) -0.0045(13) 0.0044(12) -0.0006(12)
C2 0.0282(17) 0.0245(18) 0.037(2) -0.0002(14) 0.0123(15) -0.0039(15)
C3 0.030(2) 0.025(2) 0.071(3) -0.0141(19) 0.020(2) -0.0098(16)
C4 0.0200(18) 0.049(3) 0.053(2) -0.030(2) -0.0025(17) -0.0037(17)
C5 0.0174(16) 0.042(2) 0.0349(19) -0.0107(16) -0.0056(14) 0.0075(15)
C6 0.0128(14) 0.0226(16) 0.0252(16) -0.0008(13) 0.0036(12) 0.0012(12)
C7 0.0208(16) 0.0218(17) 0.0323(18) 0.0028(14) -0.0008(14) 0.0046(13)
C8 0.0258(18) 0.0220(18) 0.042(2) -0.0105(15) 0.0065(16) 0.0024(14)
C9 0.032(2) 0.040(2) 0.0198(16) -0.0106(14) 0.0058(14) -0.0027(16)
C10 0.0257(17) 0.0307(19) 0.0208(16) 0.0005(14) 0.0019(13) 0.0010(15)
C11 0.0301(19) 0.026(2) 0.054(2) -0.0142(17) 0.0066(17) -0.0028(15)
C12 0.033(2) 0.042(2) 0.036(2) 0.0124(17) 0.0064(16) 0.0098(17)
C13 0.034(2) 0.047(2) 0.033(2) 0.0130(18) 0.0068(16) -0.0015(18)
C14 0.0183(14) 0.0290(16) 0.0260(15) -0.0005(12) 0.0033(12) -0.0011(15)
C15 0.0231(17) 0.042(2) 0.0346(19) -0.0015(16) 0.0061(15) 0.0008(15)
C16 0.0292(19) 0.035(2) 0.050(2) -0.0084(18) 0.0047(17) -0.0120(15)
C17 0.044(2) 0.068(3) 0.0333(19) -0.001(2) -0.0062(17) -0.019(2)
C18 0.029(2) 0.035(2) 0.084(3) -0.006(2) 0.002(2) 0.0089(18)
C19 0.0200(17) 0.045(2) 0.0342(19) 0.0073(17) 0.0019(15) -0.0008(17)
C20 0.044(3) 0.035(3) 0.099(4) 0.022(3) 0.015(3) 0.003(2)
C21 0.028(2) 0.066(3) 0.058(3) 0.011(2) 0.0098(19) -0.009(2)
C22 0.064(3) 0.092(4) 0.032(2) 0.014(2) 0.000(2) -0.027(3)
C23 0.039(2) 0.0238(18) 0.049(2) 0.0045(15) -0.0006(18) -0.0023(17)
C24 0.054(3) 0.036(2) 0.080(3) 0.005(2) -0.018(3) 0.012(2)
C25 0.033(2) 0.051(3) 0.044(2) 0.018(2) -0.0041(18) 0.0002(19)
C26 0.050(2) 0.035(2) 0.0271(19) 0.0019(16) 0.0012(18) -0.0030(19)
C27 0.050(3) 0.040(2) 0.038(2) -0.0091(17) 0.007(2) 0.002(2)
C28 0.063(3) 0.062(3) 0.032(2) -0.011(2) -0.009(2) -0.008(2)
C29 0.055(3) 0.092(4) 0.044(3) -0.027(3) -0.009(2) -0.009(3)
C30 0.056(3) 0.048(3) 0.060(3) -0.005(2) -0.001(2) -0.021(2)
C31 0.040(2) 0.048(3) 0.032(2) 0.0069(18) 0.0103(17) 0.0069(19)
C32 0.050(3) 0.040(2) 0.067(3) 0.018(2) 0.017(3) 0.000(2)
C33 0.066(3) 0.038(3) 0.084(4) 0.021(3) 0.026(3) 0.018(2)
C34 0.029(2) 0.049(3) 0.041(2) 0.0157(19) 0.0027(17) 0.0078(18)

loop_
_atom_type_symbol
_atom_type_description
_atom_type_scat_dispersion_real
_atom_type_scat_dispersion_imag
_atom_type_scat_source
C C 0.0033 0.0016 'International Tables Vol C Tables 4.2.6.8 and 6.1.1.4'
H H 0.0000 0.0000 'International Tables Vol C Tables 4.2.6.8 and 6.1.1.4'
N N 0.0061 0.0033 'International Tables Vol C Tables 4.2.6.8 and 6.1.1.4'
O O 0.0106 0.0060 'International Tables Vol C Tables 4.2.6.8 and 6.1.1.4'
Si Si 0.0817 0.0704 'International Tables Vol C Tables 4.2.6.8 and 6.1.1.4'
Fe Fe 0.3463 0.8444 'International Tables Vol C Tables 4.2.6.8 and 6.1.1.4'
Yb Yb -0.3850 5.5486 'International Tables Vol C Tables 4.2.6.8 and 6.1.1.4'

loop_
_geom_angle_atom_site_label_1
_geom_angle_atom_site_label_2
_geom_angle_atom_site_label_3
_geom_angle
_geom_angle_site_symmetry_1
_geom_angle_site_symmetry_3
_geom_angle_publ_flag
N1 Yb1 N2 130.59(9) . . ?
N1 Yb1 O1 91.43(9) . . ?
N2 Yb1 O1 98.29(9) . . ?
N1 Yb1 O3 96.91(8) . . ?
N2 Yb1 O3 93.96(8) . . ?
O1 Yb1 O3 155.14(8) . . ?
N1 Yb1 O2 111.63(9) . . ?
N2 Yb1 O2 117.77(9) . . ?
O1 Yb1 O2 76.82(8) . . ?
O3 Yb1 O2 78.33(8) . . ?
N1 Yb1 C6 103.34(9) . . ?
N2 Yb1 C6 27.33(9) . . ?
O1 Yb1 C6 103.80(8) . . ?
O3 Yb1 C6 97.01(9) . . ?
O2 Yb1 C6 145.02(9) . . ?
N1 Yb1 C1 27.02(8) . . ?
N2 Yb1 C1 104.30(9) . . ?
O1 Yb1 C1 103.46(9) . . ?
O3 Yb1 C1 94.28(9) . . ?
O2 Yb1 C1 137.57(8) . . ?
C6 Yb1 C1 76.99(8) . . ?
N1 Yb1 Fe1 65.17(6) . . ?
N2 Yb1 Fe1 65.89(6) . . ?
O1 Yb1 Fe1 109.24(6) . . ?
O3 Yb1 Fe1 95.49(6) . . ?
O2 Yb1 Fe1 172.84(6) . . ?
C6 Yb1 Fe1 38.63(6) . . ?
C1 Yb1 Fe1 38.43(6) . . ?
C4 Fe1 C8 110.41(15) . . ?
C4 Fe1 C9 101.17(15) . . ?
C8 Fe1 C9 41.10(15) . . ?
C4 Fe1 C3 40.71(18) . . ?
C8 Fe1 C3 102.13(15) . . ?
C9 Fe1 C3 121.92(16) . . ?
C4 Fe1 C5 40.94(15) . . ?
C8 Fe1 C5 145.81(15) . . ?
C9 Fe1 C5 114.62(15) . . ?
C3 Fe1 C5 68.36(17) . . ?
C4 Fe1 C7 146.43(15) . . ?
C8 Fe1 C7 40.75(14) . . ?
C9 Fe1 C7 68.33(14) . . ?
C3 Fe1 C7 116.54(16) . . ?
C5 Fe1 C7 172.49(14) . . ?
C4 Fe1 C10 125.94(17) . . ?
C8 Fe1 C10 68.39(14) . . ?
C9 Fe1 C10 40.73(14) . . ?
C3 Fe1 C10 161.52(16) . . ?
C5 Fe1 C10 110.04(15) . . ?
C7 Fe1 C10 67.28(13) . . ?
C4 Fe1 C2 67.96(16) . . ?
C8 Fe1 C2 127.16(15) . . ?
C9 Fe1 C2 161.81(14) . . ?
C3 Fe1 C2 40.52(15) . . ?
C5 Fe1 C2 67.36(15) . . ?
C7 Fe1 C2 112.19(14) . . ?
C10 Fe1 C2 157.35(14) . . ?
C4 Fe1 C1 67.78(13) . . ?
C8 Fe1 C1 166.84(14) . . ?
C9 Fe1 C1 151.29(14) . . ?
C3 Fe1 C1 67.66(14) . . ?
C5 Fe1 C1 39.86(13) . . ?
C7 Fe1 C1 135.14(13) . . ?
C10 Fe1 C1 123.76(13) . . ?
C2 Fe1 C1 39.69(13) . . ?
C4 Fe1 C6 165.56(16) . . ?
C8 Fe1 C6 67.68(13) . . ?
C9 Fe1 C6 67.63(13) . . ?
C3 Fe1 C6 152.98(17) . . ?
C5 Fe1 C6 134.00(14) . . ?
C7 Fe1 C6 39.62(12) . . ?
C10 Fe1 C6 39.63(12) . . ?
C2 Fe1 C6 125.22(13) . . ?
C1 Fe1 C6 117.48(12) . . ?
C4 Fe1 Yb1 125.67(11) . . ?
C8 Fe1 Yb1 123.86(10) . . ?
C9 Fe1 Yb1 120.43(10) . . ?
C3 Fe1 Yb1 117.63(12) . . ?
C5 Fe1 Yb1 87.85(10) . . ?
C7 Fe1 Yb1 84.79(10) . . ?
C10 Fe1 Yb1 80.22(9) . . ?
C2 Fe1 Yb1 77.22(10) . . ?
C1 Fe1 Yb1 58.86(8) . . ?
C6 Fe1 Yb1 58.75(8) . . ?
N1 Si1 C11 107.72(15) . . ?
N1 Si1 C12 114.53(15) . . ?
C11 Si1 C12 106.90(19) . . ?
N1 Si1 C14 113.25(14) . . ?
C11 Si1 C14 107.86(16) . . ?
C12 Si1 C14 106.22(15) . . ?
N2 Si2 C17 109.97(16) . . ?
N2 Si2 C18 112.66(16) . . ?
C17 Si2 C18 106.9(2) . . ?
N2 Si2 C19 113.69(15) . . ?
C17 Si2 C19 106.70(18) . . ?
C18 Si2 C19 106.49(19) . . ?
C23 O1 C26 106.6(3) . . ?
C23 O1 Yb1 139.2(2) . . ?
C26 O1 Yb1 114.2(2) . . ?
C27 O2 C30 104.4(3) . . ?
C27 O2 Yb1 123.3(2) . . ?
C30 O2 Yb1 125.2(3) . . ?
C34 O3 C31 108.0(3) . . ?
C34 O3 Yb1 121.7(2) . . ?
C31 O3 Yb1 125.4(2) . . ?
C1 N1 Si1 120.5(2) . . ?
C1 N1 Yb1 103.53(18) . . ?
Si1 N1 Yb1 134.09(14) . . ?
C6 N2 Si2 119.4(2) . . ?
C6 N2 Yb1 102.70(18) . . ?
Si2 N2 Yb1 137.72(14) . . ?
N1 C1 C2 126.8(3) . . ?
N1 C1 C5 128.1(3) . . ?
C2 C1 C5 105.1(3) . . ?
N1 C1 Fe1 131.2(2) . . ?
C2 C1 Fe1 66.65(18) . . ?
C5 C1 Fe1 66.05(18) . . ?
N1 C1 Yb1 49.45(14) . . ?
C2 C1 Yb1 104.1(2) . . ?
C5 C1 Yb1 122.9(2) . . ?
Fe1 C1 Yb1 82.71(9) . . ?
C3 C2 C1 109.5(3) . . ?
C3 C2 Fe1 67.9(2) . . ?
C1 C2 Fe1 73.66(19) . . ?
C3 C2 H2 125.3 . . ?
C1 C2 H2 125.3 . . ?
Fe1 C2 H2 124.7 . . ?
C4 C3 C2 108.0(3) . . ?
C4 C3 Fe1 69.3(2) . . ?
C2 C3 Fe1 71.6(2) . . ?
C4 C3 H3 126.0 . . ?
C2 C3 H3 126.0 . . ?
Fe1 C3 H3 124.7 . . ?
C3 C4 C5 108.2(3) . . ?
C3 C4 Fe1 70.0(2) . . ?
C5 C4 Fe1 71.1(2) . . ?
C3 C4 H4 125.9 . . ?
C5 C4 H4 125.9 . . ?
Fe1 C4 H4 124.6 . . ?
C4 C5 C1 109.0(4) . . ?
C4 C5 Fe1 67.9(2) . . ?
C1 C5 Fe1 74.09(19) . . ?
C4 C5 H5 125.5 . . ?
C1 C5 H5 125.5 . . ?
Fe1 C5 H5 124.0 . . ?
N2 C6 C7 127.2(3) . . ?
N2 C6 C10 127.5(3) . . ?
C7 C6 C10 105.3(3) . . ?
N2 C6 Fe1 132.4(2) . . ?
C7 C6 Fe1 66.14(18) . . ?
C10 C6 Fe1 66.31(18) . . ?
N2 C6 Yb1 49.97(14) . . ?
C7 C6 Yb1 117.5(2) . . ?
C10 C6 Yb1 109.3(2) . . ?
Fe1 C6 Yb1 82.62(9) . . ?
C8 C7 C6 109.5(3) . . ?
C8 C7 Fe1 67.86(19) . . ?
C6 C7 Fe1 74.25(18) . . ?
C8 C7 H7 125.2 . . ?
C6 C7 H7 125.2 . . ?
Fe1 C7 H7 124.2 . . ?
C9 C8 C7 107.8(3) . . ?
C9 C8 Fe1 69.55(19) . . ?
C7 C8 Fe1 71.39(19) . . ?
C9 C8 H8 126.1 . . ?
C7 C8 H8 126.1 . . ?
Fe1 C8 H8 124.6 . . ?
C8 C9 C10 107.9(3) . . ?
C8 C9 Fe1 69.35(19) . . ?
C10 C9 Fe1 71.47(19) . . ?
C8 C9 H9 126.0 . . ?
C10 C9 H9 126.0 . . ?
Fe1 C9 H9 124.7 . . ?
C9 C10 C6 109.3(3) . . ?
C9 C10 Fe1 67.80(19) . . ?
C6 C10 Fe1 74.06(18) . . ?
C9 C10 H10 125.3 . . ?
C6 C10 H10 125.3 . . ?
Fe1 C10 H10 124.3 . . ?
Si1 C11 H11A 109.5 . . ?
Si1 C11 H11B 109.5 . . ?
H11A C11 H11B 109.5 . . ?
Si1 C11 H11C 109.5 . . ?
H11A C11 H11C 109.5 . . ?
H11B C11 H11C 109.5 . . ?
Si1 C12 H12A 109.5 . . ?
Si1 C12 H12B 109.5 . . ?
H12A C12 H12B 109.5 . . ?
Si1 C12 H12C 109.5 . . ?
H12A C12 H12C 109.5 . . ?
H12B C12 H12C 109.5 . . ?
C14 C13 H13A 109.5 . . ?
C14 C13 H13B 109.5 . . ?
H13A C13 H13B 109.5 . . ?
C14 C13 H13C 109.5 . . ?
H13A C13 H13C 109.5 . . ?
H13B C13 H13C 109.5 . . ?
C13 C14 C15 108.9(3) . . ?
C13 C14 C16 108.0(3) . . ?
C15 C14 C16 109.1(3) . . ?
C13 C14 Si1 109.7(2) . . ?
C15 C14 Si1 110.8(2) . . ?
C16 C14 Si1 110.4(2) . . ?
C14 C15 H15A 109.5 . . ?
C14 C15 H15B 109.5 . . ?
H15A C15 H15B 109.5 . . ?
C14 C15 H15C 109.5 . . ?
H15A C15 H15C 109.5 . . ?
H15B C15 H15C 109.5 . . ?
C14 C16 H16A 109.5 . . ?
C14 C16 H16B 109.5 . . ?
H16A C16 H16B 109.5 . . ?
C14 C16 H16C 109.5 . . ?
H16A C16 H16C 109.5 . . ?
H16B C16 H16C 109.5 . . ?
Si2 C17 H17A 109.5 . . ?
Si2 C17 H17B 109.5 . . ?
H17A C17 H17B 109.5 . . ?
Si2 C17 H17C 109.5 . . ?
H17A C17 H17C 109.5 . . ?
H17B C17 H17C 109.5 . . ?
Si2 C18 H18A 109.5 . . ?
Si2 C18 H18B 109.5 . . ?
H18A C18 H18B 109.5 . . ?
Si2 C18 H18C 109.5 . . ?
H18A C18 H18C 109.5 . . ?
H18B C18 H18C 109.5 . . ?
C22 C19 C20 108.7(4) . . ?
C22 C19 C21 109.1(3) . . ?
C20 C19 C21 107.5(4) . . ?
C22 C19 Si2 110.5(3) . . ?
C20 C19 Si2 109.0(3) . . ?
C21 C19 Si2 112.0(3) . . ?
C19 C20 H20A 109.5 . . ?
C19 C20 H20B 109.5 . . ?
H20A C20 H20B 109.5 . . ?
C19 C20 H20C 109.5 . . ?
H20A C20 H20C 109.5 . . ?
H20B C20 H20C 109.5 . . ?
C19 C21 H21A 109.5 . . ?
C19 C21 H21B 109.5 . . ?
H21A C21 H21B 109.5 . . ?
C19 C21 H21C 109.5 . . ?
H21A C21 H21C 109.5 . . ?
H21B C21 H21C 109.5 . . ?
C19 C22 H22A 109.5 . . ?
C19 C22 H22B 109.5 . . ?
H22A C22 H22B 109.5 . . ?
C19 C22 H22C 109.5 . . ?
H22A C22 H22C 109.5 . . ?
H22B C22 H22C 109.5 . . ?
O1 C23 C24 105.3(3) . . ?
O1 C23 H23A 110.7 . . ?
C24 C23 H23A 110.7 . . ?
O1 C23 H23B 110.7 . . ?
C24 C23 H23B 110.7 . . ?
H23A C23 H23B 108.8 . . ?
C25 C24 C23 104.6(4) . . ?
C25 C24 H24A 110.8 . . ?
C23 C24 H24A 110.8 . . ?
C25 C24 H24B 110.8 . . ?
C23 C24 H24B 110.8 . . ?
H24A C24 H24B 108.9 . . ?
C24 C25 C26 105.3(3) . . ?
C24 C25 H25A 110.7 . . ?
C26 C25 H25A 110.7 . . ?
C24 C25 H25B 110.7 . . ?
C26 C25 H25B 110.7 . . ?
H25A C25 H25B 108.8 . . ?
O1 C26 C25 106.4(3) . . ?
O1 C26 H26A 110.4 . . ?
C25 C26 H26A 110.4 . . ?
O1 C26 H26B 110.4 . . ?
C25 C26 H26B 110.4 . . ?
H26A C26 H26B 108.6 . . ?
O2 C27 C28 105.1(3) . . ?
O2 C27 H27A 110.7 . . ?
C28 C27 H27A 110.7 . . ?
O2 C27 H27B 110.7 . . ?
C28 C27 H27B 110.7 . . ?
H27A C27 H27B 108.8 . . ?
C27 C28 C29 104.3(4) . . ?
C27 C28 H28A 110.9 . . ?
C29 C28 H28A 110.9 . . ?
C27 C28 H28B 110.9 . . ?
C29 C28 H28B 110.9 . . ?
H28A C28 H28B 108.9 . . ?
C30 C29 C28 104.2(4) . . ?
C30 C29 H29A 110.9 . . ?
C28 C29 H29A 110.9 . . ?
C30 C29 H29B 110.9 . . ?
C28 C29 H29B 110.9 . . ?
H29A C29 H29B 108.9 . . ?
O2 C30 C29 105.5(4) . . ?
O2 C30 H30A 110.6 . . ?
C29 C30 H30A 110.6 . . ?
O2 C30 H30B 110.6 . . ?
C29 C30 H30B 110.6 . . ?
H30A C30 H30B 108.8 . . ?
O3 C31 C32 106.6(3) . . ?
O3 C31 H31A 110.4 . . ?
C32 C31 H31A 110.4 . . ?
O3 C31 H31B 110.4 . . ?
C32 C31 H31B 110.4 . . ?
H31A C31 H31B 108.6 . . ?
C33 C32 C31 105.1(3) . . ?
C33 C32 H32A 110.7 . . ?
C31 C32 H32A 110.7 . . ?
C33 C32 H32B 110.7 . . ?
C31 C32 H32B 110.7 . . ?
H32A C32 H32B 108.8 . . ?
C32 C33 C34 103.9(4) . . ?
C32 C33 H33A 111.0 . . ?
C34 C33 H33A 111.0 . . ?
C32 C33 H33B 111.0 . . ?
C34 C33 H33B 111.0 . . ?
H33A C33 H33B 109.0 . . ?
O3 C34 C33 104.1(3) . . ?
O3 C34 H34A 110.9 . . ?
C33 C34 H34A 110.9 . . ?
O3 C34 H34B 110.9 . . ?
C33 C34 H34B 110.9 . . ?
H34A C34 H34B 109.0 . . ?

loop_
_geom_bond_atom_site_label_1
_geom_bond_atom_site_label_2
_geom_bond_distance
_geom_bond_site_symmetry_2
_geom_bond_publ_flag
Yb1 N1 2.325(2) . ?
Yb1 N2 2.333(2) . ?
Yb1 O1 2.454(2) . ?
Yb1 O3 2.465(2) . ?
Yb1 O2 2.487(2) . ?
Yb1 C6 2.972(3) . ?
Yb1 C1 2.974(3) . ?
Yb1 Fe1 3.4471(5) . ?
Fe1 C4 2.011(4) . ?
Fe1 C8 2.015(3) . ?
Fe1 C9 2.018(3) . ?
Fe1 C3 2.019(4) . ?
Fe1 C5 2.053(3) . ?
Fe1 C7 2.062(3) . ?
Fe1 C10 2.066(3) . ?
Fe1 C2 2.067(3) . ?
Fe1 C1 2.160(3) . ?
Fe1 C6 2.170(3) . ?
Si1 N1 1.693(3) . ?
Si1 C11 1.878(4) . ?
Si1 C12 1.892(4) . ?
Si1 C14 1.911(3) . ?
Si2 N2 1.697(3) . ?
Si2 C17 1.876(4) . ?
Si2 C18 1.882(4) . ?
Si2 C19 1.910(4) . ?
O1 C23 1.430(4) . ?
O1 C26 1.447(4) . ?
O2 C27 1.434(4) . ?
O2 C30 1.438(5) . ?
O3 C34 1.439(4) . ?
O3 C31 1.441(4) . ?
N1 C1 1.390(4) . ?
N2 C6 1.398(4) . ?
C1 C2 1.438(5) . ?
C1 C5 1.439(5) . ?
C2 C3 1.416(5) . ?
C2 H2 0.9300 . ?
C3 C4 1.402(6) . ?
C3 H3 0.9300 . ?
C4 C5 1.422(5) . ?
C4 H4 0.9300 . ?
C5 H5 0.9300 . ?
C6 C7 1.438(5) . ?
C6 C10 1.439(5) . ?
C7 C8 1.420(5) . ?
C7 H7 0.9300 . ?
C8 C9 1.416(5) . ?
C8 H8 0.9300 . ?
C9 C10 1.422(5) . ?
C9 H9 0.9300 . ?
C10 H10 0.9300 . ?
C11 H11A 0.9600 . ?
C11 H11B 0.9600 . ?
C11 H11C 0.9600 . ?
C12 H12A 0.9600 . ?
C12 H12B 0.9600 . ?
C12 H12C 0.9600 . ?
C13 C14 1.531(5) . ?
C13 H13A 0.9600 . ?
C13 H13B 0.9600 . ?
C13 H13C 0.9600 . ?
C14 C15 1.533(4) . ?
C14 C16 1.543(5) . ?
C15 H15A 0.9600 . ?
C15 H15B 0.9600 . ?
C15 H15C 0.9600 . ?
C16 H16A 0.9600 . ?
C16 H16B 0.9600 . ?
C16 H16C 0.9600 . ?
C17 H17A 0.9600 . ?
C17 H17B 0.9600 . ?
C17 H17C 0.9600 . ?
C18 H18A 0.9600 . ?
C18 H18B 0.9600 . ?
C18 H18C 0.9600 . ?
C19 C22 1.521(6) . ?
C19 C20 1.538(6) . ?
C19 C21 1.536(5) . ?
C20 H20A 0.9600 . ?
C20 H20B 0.9600 . ?
C20 H20C 0.9600 . ?
C21 H21A 0.9600 . ?
C21 H21B 0.9600 . ?
C21 H21C 0.9600 . ?
C22 H22A 0.9600 . ?
C22 H22B 0.9600 . ?
C22 H22C 0.9600 . ?
C23 C24 1.505(5) . ?
C23 H23A 0.9700 . ?
C23 H23B 0.9700 . ?
C24 C25 1.503(7) . ?
C24 H24A 0.9700 . ?
C24 H24B 0.9700 . ?
C25 C26 1.518(6) . ?
C25 H25A 0.9700 . ?
C25 H25B 0.9700 . ?
C26 H26A 0.9700 . ?
C26 H26B 0.9700 . ?
C27 C28 1.520(6) . ?
C27 H27A 0.9700 . ?
C27 H27B 0.9700 . ?
C28 C29 1.522(7) . ?
C28 H28A 0.9700 . ?
C28 H28B 0.9700 . ?
C29 C30 1.509(7) . ?
C29 H29A 0.9700 . ?
C29 H29B 0.9700 . ?
C30 H30A 0.9700 . ?
C30 H30B 0.9700 . ?
C31 C32 1.512(6) . ?
C31 H31A 0.9700 . ?
C31 H31B 0.9700 . ?
C32 C33 1.479(6) . ?
C32 H32A 0.9700 . ?
C32 H32B 0.9700 . ?
C33 C34 1.500(6) . ?
C33 H33A 0.9700 . ?
C33 H33B 0.9700 . ?
C34 H34A 0.9700 . ?
C34 H34B 0.9700 . ?

loop_
_geom_torsion_atom_site_label_1
_geom_torsion_atom_site_label_2
_geom_torsion_atom_site_label_3
_geom_torsion_atom_site_label_4
_geom_torsion
_geom_torsion_site_symmetry_1
_geom_torsion_site_symmetry_2
_geom_torsion_site_symmetry_3
_geom_torsion_site_symmetry_4
_geom_torsion_publ_flag
C11 Si1 N1 C1 -179.4(2) . . . . ?
C12 Si1 N1 C1 -60.7(3) . . . . ?
C14 Si1 N1 C1 61.4(3) . . . . ?
C11 Si1 N1 Yb1 -17.8(2) . . . . ?
C12 Si1 N1 Yb1 101.0(2) . . . . ?
C14 Si1 N1 Yb1 -136.97(18) . . . . ?
C17 Si2 N2 C6 -145.3(3) . . . . ?
C18 Si2 N2 C6 -26.2(3) . . . . ?
C19 Si2 N2 C6 95.1(3) . . . . ?
C17 Si2 N2 Yb1 29.5(3) . . . . ?
C18 Si2 N2 Yb1 148.7(2) . . . . ?
C19 Si2 N2 Yb1 -90.1(2) . . . . ?
Si1 N1 C1 C2 -117.2(3) . . . . ?
Yb1 N1 C1 C2 76.2(3) . . . . ?
Si1 N1 C1 C5 62.9(4) . . . . ?
Yb1 N1 C1 C5 -103.7(3) . . . . ?
Si1 N1 C1 Fe1 152.95(19) . . . . ?
Yb1 N1 C1 Fe1 -13.6(3) . . . . ?
Si1 N1 C1 Yb1 166.6(3) . . . . ?
N1 C1 C2 C3 176.3(3) . . . . ?
C5 C1 C2 C3 -3.8(4) . . . . ?
Fe1 C1 C2 C3 -58.7(2) . . . . ?
Yb1 C1 C2 C3 -134.2(2) . . . . ?
N1 C1 C2 Fe1 -125.0(3) . . . . ?
C5 C1 C2 Fe1 54.9(2) . . . . ?
Yb1 C1 C2 Fe1 -75.45(12) . . . . ?
C1 C2 C3 C4 2.2(4) . . . . ?
Fe1 C2 C3 C4 -60.0(3) . . . . ?
C1 C2 C3 Fe1 62.3(2) . . . . ?
C2 C3 C4 C5 0.3(4) . . . . ?
Fe1 C3 C4 C5 -61.1(3) . . . . ?
C2 C3 C4 Fe1 61.4(3) . . . . ?
C3 C4 C5 C1 -2.7(4) . . . . ?
Fe1 C4 C5 C1 -63.1(2) . . . . ?
C3 C4 C5 Fe1 60.4(3) . . . . ?
N1 C1 C5 C4 -176.1(3) . . . . ?
C2 C1 C5 C4 4.0(4) . . . . ?
Fe1 C1 C5 C4 59.3(2) . . . . ?
Yb1 C1 C5 C4 122.4(3) . . . . ?
N1 C1 C5 Fe1 124.6(3) . . . . ?
C2 C1 C5 Fe1 -55.3(2) . . . . ?
Yb1 C1 C5 Fe1 63.1(2) . . . . ?
Si2 N2 C6 C7 79.6(4) . . . . ?
Yb1 N2 C6 C7 -96.9(3) . . . . ?
Si2 N2 C6 C10 -99.3(3) . . . . ?
Yb1 N2 C6 C10 84.3(3) . . . . ?
Si2 N2 C6 Fe1 169.83(18) . . . . ?
Yb1 N2 C6 Fe1 -6.6(3) . . . . ?
Si2 N2 C6 Yb1 176.4(3) . . . . ?
N2 C6 C7 C8 -174.9(3) . . . . ?
C10 C6 C7 C8 4.2(4) . . . . ?
Fe1 C6 C7 C8 59.0(2) . . . . ?
Yb1 C6 C7 C8 126.1(2) . . . . ?
N2 C6 C7 Fe1 126.1(3) . . . . ?
C10 C6 C7 Fe1 -54.8(2) . . . . ?
Yb1 C6 C7 Fe1 67.13(17) . . . . ?
C6 C7 C8 C9 -2.6(4) . . . . ?
Fe1 C7 C8 C9 60.3(2) . . . . ?
C6 C7 C8 Fe1 -62.9(2) . . . . ?
C7 C8 C9 C10 -0.1(4) . . . . ?
Fe1 C8 C9 C10 61.4(2) . . . . ?
C7 C8 C9 Fe1 -61.5(2) . . . . ?
C8 C9 C10 C6 2.7(4) . . . . ?
Fe1 C9 C10 C6 62.8(2) . . . . ?
C8 C9 C10 Fe1 -60.1(2) . . . . ?
N2 C6 C10 C9 174.9(3) . . . . ?
C7 C6 C10 C9 -4.2(4) . . . . ?
Fe1 C6 C10 C9 -58.9(2) . . . . ?
Yb1 C6 C10 C9 -131.3(2) . . . . ?
N2 C6 C10 Fe1 -126.2(3) . . . . ?
C7 C6 C10 Fe1 54.7(2) . . . . ?
Yb1 C6 C10 Fe1 -72.40(14) . . . . ?
C26 O1 C23 C24 35.4(4) . . . . ?
Yb1 O1 C23 C24 -145.3(3) . . . . ?
O1 C23 C24 C25 -29.3(4) . . . . ?
C23 C24 C25 C26 12.5(5) . . . . ?
C23 O1 C26 C25 -27.2(4) . . . . ?
Yb1 O1 C26 C25 153.3(2) . . . . ?
C24 C25 C26 O1 8.3(5) . . . . ?
C30 O2 C27 C28 -39.5(4) . . . . ?
Yb1 O2 C27 C28 112.3(3) . . . . ?
O2 C27 C28 C29 23.8(5) . . . . ?
C27 C28 C29 C30 0.0(5) . . . . ?
C27 O2 C30 C29 39.8(4) . . . . ?
Yb1 O2 C30 C29 -111.3(3) . . . . ?
C28 C29 C30 O2 -23.8(5) . . . . ?
C34 O3 C31 C32 -14.7(4) . . . . ?
Yb1 O3 C31 C32 140.7(3) . . . . ?
O3 C31 C32 C33 -7.8(5) . . . . ?
C31 C32 C33 C34 26.2(5) . . . . ?
C31 O3 C34 C33 31.2(4) . . . . ?
Yb1 O3 C34 C33 -125.3(3) . . . . ?
C32 C33 C34 O3 -35.3(5) . . . . ?
